data_2221233
loop_
_publ_author_name
'Choi, Hong Dae'
'Seo, Pil Ja'
'Son, Byeng Wha'
'Lee, Uk'

_publ_section_title
;
 Propyl 2-(5-bromo-3-methylsulfinyl-1-benzofuran-2-yl)acetate
;
_journal_coeditor_code ZL2167
_journal_issue 3
_journal_name_full 'Acta Crystallographica Section E'
_journal_page_first o520
_journal_paper_doi 10.1107/S160053680900453X
_journal_volume 65
_journal_year 2009
_chemical_formula_iupac 'C14 H15 Br O4 S'
_chemical_formula_moiety 'C14 H15 Br O4 S'
_chemical_formula_sum 'C14 H15 Br O4 S'
_chemical_formula_weight 359.23
_chemical_name_systematic
;
Propyl 2-(5-bromo-3-methylsulfinyl-1-benzofuran-2-yl)acetate
;
_space_group_IT_number 2
_symmetry_cell_setting triclinic
_symmetry_space_group_name_Hall '-P 1'
_symmetry_space_group_name_H-M 'P -1'
_atom_sites_solution_hydrogens difmap
_atom_sites_solution_primary direct
_atom_sites_solution_secondary difmap
_cell_angle_alpha 72.3580(10)
_cell_angle_beta 81.2000(10)
_cell_angle_gamma 65.4430(10)
_cell_formula_units_Z 2
_cell_length_a 8.4538(6)
_cell_length_b 9.8823(7)
_cell_length_c 10.3231(7)
_cell_measurement_reflns_used 2872
_cell_measurement_temperature 298(2)
_cell_measurement_theta_max 28.00
_cell_measurement_theta_min 2.65
_cell_volume 747.16(9)
_computing_cell_refinement 'SAINT (Bruker, 2001)'
_computing_data_collection 'SMART (Bruker, 2001)'
_computing_data_reduction 'SAINT (Bruker, 2001)'
_computing_molecular_graphics
;
ORTEP-3 (Farrugia, 1997) and DIAMOND (Brandenburg, 1998)
;
_computing_publication_material 'SHELXL97 (Sheldrick, 2008)'
_computing_structure_refinement 'SHELXL97 (Sheldrick, 2008)'
_computing_structure_solution 'SHELXS97 (Sheldrick, 2008)'
_diffrn_ambient_temperature 298(2)
_diffrn_detector_area_resol_mean 10.0
_diffrn_measured_fraction_theta_full 0.986
_diffrn_measured_fraction_theta_max 0.986
_diffrn_measurement_device_type 'Bruker SMART CCD'
_diffrn_measurement_method '\f and \w'
_diffrn_radiation_monochromator graphite
_diffrn_radiation_source 'fine-focus sealed tube'
_diffrn_radiation_type MoK\a
_diffrn_radiation_wavelength 0.71073
_diffrn_reflns_av_R_equivalents 0.0139
_diffrn_reflns_av_sigmaI/netI 0.0211
_diffrn_reflns_limit_h_max 10
_diffrn_reflns_limit_h_min -9
_diffrn_reflns_limit_k_max 11
_diffrn_reflns_limit_k_min -10
_diffrn_reflns_limit_l_max 10
_diffrn_reflns_limit_l_min -12
_diffrn_reflns_number 3932
_diffrn_reflns_theta_full 25.00
_diffrn_reflns_theta_max 25.00
_diffrn_reflns_theta_min 2.35
_exptl_absorpt_coefficient_mu 2.900
_exptl_absorpt_correction_T_max 0.556
_exptl_absorpt_correction_T_min 0.187
_exptl_absorpt_correction_type multi-scan
_exptl_absorpt_process_details '(SADABS; Sheldrick, 1999)'
_exptl_crystal_colour colourless
_exptl_crystal_density_diffrn 1.597
_exptl_crystal_density_method 'not measured'
_exptl_crystal_description block
_exptl_crystal_F_000 364
_exptl_crystal_size_max 0.60
_exptl_crystal_size_mid 0.50
_exptl_crystal_size_min 0.20
_refine_diff_density_max 0.615
_refine_diff_density_min -0.377
_refine_ls_extinction_method none
_refine_ls_goodness_of_fit_ref 1.068
_refine_ls_hydrogen_treatment constr
_refine_ls_matrix_type full
_refine_ls_number_parameters 182
_refine_ls_number_reflns 2593
_refine_ls_number_restraints 0
_refine_ls_restrained_S_all 1.068
_refine_ls_R_factor_all 0.0372
_refine_ls_R_factor_gt 0.0335
_refine_ls_shift/su_max_lt 0.001
_refine_ls_shift/su_mean 0.000
_refine_ls_structure_factor_coef Fsqd
_refine_ls_weighting_details 'calc w = 1/[\s^2^(Fo^2^)+(0.0598P)^2^+0.3564P] where P=(Fo^2^+2Fc^2^)/3'
_refine_ls_weighting_scheme calc
_refine_ls_wR_factor_gt 0.0934
_refine_ls_wR_factor_ref 0.0969
_reflns_number_gt 2359
_reflns_number_total 2593
_reflns_threshold_expression I>2\s(I)
_cod_data_source_file zl2167.cif
_cod_data_source_block I
_cod_original_sg_symbol_Hall -p_1
_cod_database_code 2221233
_cod_database_fobs_code 2221233

loop_
_symmetry_equiv_pos_as_xyz
'x, y, z'
'-x, -y, -z'

loop_
_atom_site_type_symbol
_atom_site_label
_atom_site_fract_x
_atom_site_fract_y
_atom_site_fract_z
_atom_site_U_iso_or_equiv
_atom_site_adp_type
_atom_site_calc_flag
_atom_site_refinement_flags
_atom_site_occupancy
_atom_site_disorder_assembly
_atom_site_disorder_group
Br Br 0.68856(4) 0.78591(4) 0.61232(4) 0.06138(16) Uani d . 1 . .
S S 0.26099(9) 0.40306(8) 0.96326(6) 0.04277(19) Uani d . 1 . .
O O1 0.1656(2) 0.5416(2) 0.57292(17) 0.0389(4) Uani d . 1 . .
O O2 0.0410(3) 0.1435(2) 0.7276(3) 0.0651(6) Uani d . 1 . .
O O3 0.2856(3) 0.1366(3) 0.7909(3) 0.0628(6) Uani d . 1 . .
O O4 0.2583(3) 0.5257(3) 1.0205(2) 0.0565(5) Uani d . 1 . .
C C1 0.2557(3) 0.4773(3) 0.7850(2) 0.0355(5) Uani d . 1 . .
C C2 0.3457(3) 0.5694(3) 0.6968(2) 0.0345(5) Uani d . 1 . .
C C3 0.4701(3) 0.6215(3) 0.7124(3) 0.0390(6) Uani d . 1 . .
H H3 0.5166 0.5970 0.7965 0.047 Uiso calc R 1 . .
C C4 0.5206(3) 0.7106(3) 0.5974(3) 0.0411(6) Uani d . 1 . .
C C5 0.4525(4) 0.7510(3) 0.4691(3) 0.0448(6) Uani d . 1 . .
H H5 0.4882 0.8144 0.3949 0.054 Uiso calc R 1 . .
C C6 0.3327(3) 0.6968(3) 0.4533(3) 0.0421(6) Uani d . 1 . .
H H6 0.2877 0.7199 0.3689 0.051 Uiso calc R 1 . .
C C7 0.2826(3) 0.6069(3) 0.5677(3) 0.0367(5) Uani d . 1 . .
C C8 0.1513(3) 0.4645(3) 0.7068(3) 0.0368(5) Uani d . 1 . .
C C9 0.0363(3) 0.3784(3) 0.7351(3) 0.0408(6) Uani d . 1 . .
H H9A -0.0412 0.4178 0.6600 0.049 Uiso calc R 1 . .
H H9B -0.0347 0.3956 0.8164 0.049 Uiso calc R 1 . .
C C10 0.1380(4) 0.2072(3) 0.7546(3) 0.0448(6) Uani d . 1 . .
C C11 0.1221(5) -0.0227(4) 0.7402(6) 0.0860(14) Uani d . 1 . .
H H11A 0.1843 -0.0769 0.8242 0.103 Uiso calc R 1 . .
H H11B 0.2040 -0.0434 0.6648 0.103 Uiso calc R 1 . .
C C12 -0.0195(6) -0.0757(5) 0.7394(6) 0.0900(14) Uani d . 1 . .
H H12A -0.0800 -0.0196 0.6548 0.108 Uiso calc R 1 . .
H H12B 0.0329 -0.1842 0.7418 0.108 Uiso calc R 1 . .
C C13 -0.1468(9) -0.0548(7) 0.8527(6) 0.122(2) Uani d . 1 . .
H H13A -0.2019 0.0527 0.8501 0.147 Uiso calc R 1 . .
H H13B -0.0889 -0.1122 0.9372 0.147 Uiso calc R 1 . .
H H13C -0.2332 -0.0913 0.8452 0.147 Uiso calc R 1 . .
C C14 0.4798(4) 0.2618(4) 0.9755(3) 0.0575(8) Uani d . 1 . .
H H14A 0.5592 0.3128 0.9465 0.086 Uiso calc R 1 . .
H H14B 0.4965 0.1959 0.9185 0.086 Uiso calc R 1 . .
H H14C 0.5011 0.2010 1.0681 0.086 Uiso calc R 1 . .

loop_
_atom_site_aniso_label
_atom_site_aniso_U_11
_atom_site_aniso_U_22
_atom_site_aniso_U_33
_atom_site_aniso_U_12
_atom_site_aniso_U_13
_atom_site_aniso_U_23
Br 0.0581(2) 0.0617(2) 0.0766(3) -0.03898(17) -0.00471(16) -0.01173(17)
S 0.0443(4) 0.0525(4) 0.0332(3) -0.0238(3) -0.0022(3) -0.0064(3)
O1 0.0385(9) 0.0443(10) 0.0356(9) -0.0182(8) -0.0059(7) -0.0078(8)
O2 0.0436(11) 0.0429(11) 0.114(2) -0.0170(9) -0.0113(12) -0.0243(12)
O3 0.0443(12) 0.0509(12) 0.0865(16) -0.0157(10) -0.0153(11) -0.0066(11)
O4 0.0607(13) 0.0705(14) 0.0457(11) -0.0259(11) 0.0001(10) -0.0262(10)
C1 0.0360(12) 0.0366(12) 0.0339(12) -0.0145(10) -0.0016(10) -0.0087(10)
C2 0.0341(12) 0.0333(12) 0.0356(12) -0.0117(10) -0.0021(10) -0.0102(10)
C3 0.0394(13) 0.0395(13) 0.0412(14) -0.0160(11) -0.0047(10) -0.0123(11)
C4 0.0376(13) 0.0365(13) 0.0513(16) -0.0157(11) -0.0002(11) -0.0137(11)
C5 0.0430(14) 0.0394(14) 0.0465(15) -0.0165(12) 0.0019(12) -0.0049(12)
C6 0.0429(14) 0.0438(14) 0.0348(13) -0.0143(12) -0.0048(11) -0.0060(11)
C7 0.0335(12) 0.0342(12) 0.0409(14) -0.0108(10) -0.0047(10) -0.0097(10)
C8 0.0340(12) 0.0382(13) 0.0373(13) -0.0142(10) -0.0016(10) -0.0084(10)
C9 0.0366(13) 0.0446(14) 0.0449(14) -0.0186(11) -0.0029(11) -0.0123(11)
C10 0.0401(14) 0.0463(15) 0.0491(15) -0.0210(12) -0.0001(12) -0.0089(12)
C11 0.055(2) 0.0450(19) 0.158(4) -0.0120(16) -0.004(2) -0.039(2)
C12 0.075(3) 0.047(2) 0.151(4) -0.0233(18) -0.005(3) -0.032(2)
C13 0.138(5) 0.095(4) 0.140(5) -0.073(4) 0.050(4) -0.026(3)
C14 0.0550(18) 0.0543(18) 0.0555(18) -0.0142(15) -0.0160(14) -0.0075(14)

loop_
_atom_type_symbol
_atom_type_description
_atom_type_scat_dispersion_real
_atom_type_scat_dispersion_imag
_atom_type_scat_source
C C 0.0033 0.0016 'International Tables Vol C Tables 4.2.6.8 and 6.1.1.4'
H H 0.0000 0.0000 'International Tables Vol C Tables 4.2.6.8 and 6.1.1.4'
O O 0.0106 0.0060 'International Tables Vol C Tables 4.2.6.8 and 6.1.1.4'
S S 0.1246 0.1234 'International Tables Vol C Tables 4.2.6.8 and 6.1.1.4'
Br Br -0.2901 2.4595 'International Tables Vol C Tables 4.2.6.8 and 6.1.1.4'

loop_
_geom_angle_atom_site_label_1
_geom_angle_atom_site_label_2
_geom_angle_atom_site_label_3
_geom_angle_site_symmetry_1
_geom_angle_site_symmetry_3
_geom_angle
_geom_angle_publ_flag
O4 S C1 . . 107.01(13) ?
O4 S C14 . . 106.32(14) ?
C1 S C14 . . 98.46(14) ?
C8 O1 C7 . . 106.53(19) ?
C10 O2 C11 . . 117.2(2) ?
C8 C1 C2 . . 107.4(2) ?
C8 C1 S . . 123.4(2) ?
C2 C1 S . . 129.00(19) ?
C3 C2 C7 . . 119.3(2) ?
C3 C2 C1 . . 136.1(2) ?
C7 C2 C1 . . 104.6(2) ?
C4 C3 C2 . . 116.8(2) ?
C4 C3 H3 . . 121.6 ?
C2 C3 H3 . . 121.6 ?
C3 C4 C5 . . 123.3(3) ?
C3 C4 Br . . 118.7(2) ?
C5 C4 Br . . 117.9(2) ?
C6 C5 C4 . . 119.8(3) ?
C6 C5 H5 . . 120.1 ?
C4 C5 H5 . . 120.1 ?
C7 C6 C5 . . 117.1(2) ?
C7 C6 H6 . . 121.5 ?
C5 C6 H6 . . 121.5 ?
O1 C7 C6 . . 125.9(2) ?
O1 C7 C2 . . 110.5(2) ?
C6 C7 C2 . . 123.6(2) ?
C1 C8 O1 . . 111.0(2) ?
C1 C8 C9 . . 133.2(2) ?
O1 C8 C9 . . 115.7(2) ?
C8 C9 C10 . . 112.2(2) ?
C8 C9 H9A . . 109.2 ?
C10 C9 H9A . . 109.2 ?
C8 C9 H9B . . 109.2 ?
C10 C9 H9B . . 109.2 ?
H9A C9 H9B . . 107.9 ?
O3 C10 O2 . . 124.0(3) ?
O3 C10 C9 . . 125.6(3) ?
O2 C10 C9 . . 110.4(2) ?
O2 C11 C12 . . 107.7(3) ?
O2 C11 H11A . . 110.2 ?
C12 C11 H11A . . 110.2 ?
O2 C11 H11B . . 110.2 ?
C12 C11 H11B . . 110.2 ?
H11A C11 H11B . . 108.5 ?
C13 C12 C11 . . 114.4(5) ?
C13 C12 H12A . . 108.7 ?
C11 C12 H12A . . 108.7 ?
C13 C12 H12B . . 108.7 ?
C11 C12 H12B . . 108.7 ?
H12A C12 H12B . . 107.6 ?
C12 C13 H13A . . 109.5 ?
C12 C13 H13B . . 109.5 ?
H13A C13 H13B . . 109.5 ?
C12 C13 H13C . . 109.5 ?
H13A C13 H13C . . 109.5 ?
H13B C13 H13C . . 109.5 ?
S C14 H14A . . 109.5 ?
S C14 H14B . . 109.5 ?
H14A C14 H14B . . 109.5 ?
S C14 H14C . . 109.5 ?
H14A C14 H14C . . 109.5 ?
H14B C14 H14C . . 109.5 ?

loop_
_geom_bond_atom_site_label_1
_geom_bond_atom_site_label_2
_geom_bond_site_symmetry_2
_geom_bond_distance
_geom_bond_publ_flag
Br C4 . 1.899(3) ?
S O4 . 1.492(2) ?
S C1 . 1.763(3) ?
S C14 . 1.790(3) ?
O1 C8 . 1.375(3) ?
O1 C7 . 1.375(3) ?
O2 C10 . 1.323(4) ?
O2 C11 . 1.465(4) ?
O3 C10 . 1.202(4) ?
C1 C8 . 1.349(4) ?
C1 C2 . 1.448(4) ?
C2 C3 . 1.396(4) ?
C2 C7 . 1.397(3) ?
C3 C4 . 1.376(4) ?
C3 H3 . 0.9300 ?
C4 C5 . 1.402(4) ?
C5 C6 . 1.377(4) ?
C5 H5 . 0.9300 ?
C6 C7 . 1.374(4) ?
C6 H6 . 0.9300 ?
C8 C9 . 1.486(4) ?
C9 C10 . 1.509(4) ?
C9 H9A . 0.9700 ?
C9 H9B . 0.9700 ?
C11 C12 . 1.494(6) ?
C11 H11A . 0.9700 ?
C11 H11B . 0.9700 ?
C12 C13 . 1.465(7) ?
C12 H12A . 0.9700 ?
C12 H12B . 0.9700 ?
C13 H13A . 0.9600 ?
C13 H13B . 0.9600 ?
C13 H13C . 0.9600 ?
C14 H14A . 0.9600 ?
C14 H14B . 0.9600 ?
C14 H14C . 0.9600 ?

loop_
_geom_hbond_atom_site_label_D
_geom_hbond_atom_site_label_H
_geom_hbond_atom_site_label_A
_geom_hbond_site_symmetry_A
_geom_hbond_distance_DH
_geom_hbond_distance_HA
_geom_hbond_distance_DA
_geom_hbond_angle_DHA
C11 H11B Cg1 1_545 0.97 3.02 3.720(3) 130.0
C12 H12B Cg2 1_545 0.97 2.90 3.826(3) 161.1
C3 H3 O4 2_667 0.93 2.54 3.424(3) 158.7
C5 H5 O3 2_666 0.93 2.58 3.430(4) 152.1
C9 H9B O4 2_567 0.97 2.37 3.321(3) 167.1

loop_
_geom_torsion_atom_site_label_1
_geom_torsion_atom_site_label_2
_geom_torsion_atom_site_label_3
_geom_torsion_atom_site_label_4
_geom_torsion_site_symmetry_1
_geom_torsion_site_symmetry_2
_geom_torsion_site_symmetry_3
_geom_torsion_site_symmetry_4
_geom_torsion
_geom_torsion_publ_flag
O4 S C1 C8 . . . . -134.5(2) ?
C14 S C1 C8 . . . . 115.5(2) ?
O4 S C1 C2 . . . . 40.5(3) ?
C14 S C1 C2 . . . . -69.5(3) ?
C8 C1 C2 C3 . . . . -178.6(3) ?
S C1 C2 C3 . . . . 5.7(4) ?
C8 C1 C2 C7 . . . . 0.7(3) ?
S C1 C2 C7 . . . . -174.95(19) ?
C7 C2 C3 C4 . . . . 1.3(4) ?
C1 C2 C3 C4 . . . . -179.5(3) ?
C2 C3 C4 C5 . . . . 0.6(4) ?
C2 C3 C4 Br . . . . 179.65(18) ?
C3 C4 C5 C6 . . . . -2.0(4) ?
Br C4 C5 C6 . . . . 178.9(2) ?
C4 C5 C6 C7 . . . . 1.5(4) ?
C8 O1 C7 C6 . . . . -178.8(2) ?
C8 O1 C7 C2 . . . . 1.2(3) ?
C5 C6 C7 O1 . . . . -179.7(2) ?
C5 C6 C7 C2 . . . . 0.3(4) ?
C3 C2 C7 O1 . . . . 178.3(2) ?
C1 C2 C7 O1 . . . . -1.2(3) ?
C3 C2 C7 C6 . . . . -1.8(4) ?
C1 C2 C7 C6 . . . . 178.8(2) ?
C2 C1 C8 O1 . . . . 0.0(3) ?
S C1 C8 O1 . . . . 175.96(17) ?
C2 C1 C8 C9 . . . . 175.7(3) ?
S C1 C8 C9 . . . . -8.3(4) ?
C7 O1 C8 C1 . . . . -0.7(3) ?
C7 O1 C8 C9 . . . . -177.3(2) ?
C1 C8 C9 C10 . . . . -73.6(4) ?
O1 C8 C9 C10 . . . . 102.0(3) ?
C11 O2 C10 O3 . . . . -1.5(5) ?
C11 O2 C10 C9 . . . . 179.2(3) ?
C8 C9 C10 O3 . . . . 24.7(4) ?
C8 C9 C10 O2 . . . . -156.0(2) ?
C10 O2 C11 C12 . . . . 166.2(4) ?
O2 C11 C12 C13 . . . . -62.0(6) ?
